data_4116190
loop_
_publ_author_name
'Vincent J. Catalano'
'Byron L. Bennett'
'Renante L. Yson'
'Bruce C. Noll'

_publ_contact_author_address
;
Department of Chemistry
University of Nevada
Reno, NV  89557
;
_publ_contact_author_email vjc@unr.edu
_publ_contact_author_name 'Professor Vincent J. Catalano'
_publ_contact_author_phone '775 784 1329'
_publ_section_title
;
 Synthesis and Characterization of Pd(0) and Pt(0) Metallocryptands
 Encapsulating Tl+ Ion
;
_journal_name_full 'Journal of the American Chemical Society'
_journal_page_first 10056
_journal_page_last 10062
_journal_paper_doi 10.1021/ja001672s
_journal_volume 122
_journal_year 2000
_chemical_formula_sum 'C126 H78 Cl0 N7 O7 P6 Pt2 Tl'
_chemical_formula_weight 2582.32
_chemical_name_common 2
_chemical_name_systematic
; 
 ? 
;
_space_group_IT_number 167
_symmetry_cell_setting rhombohedral
_symmetry_space_group_name_Hall '-R 3 2"c'
_symmetry_space_group_name_H-M 'R -3 c :H'
_atom_sites_solution_hydrogens geom
_atom_sites_solution_primary direct
_atom_sites_solution_secondary difmap
_audit_creation_method SHELXL-97
_cell_angle_alpha 90.00
_cell_angle_beta 90.00
_cell_angle_gamma 120.00
_cell_formula_units_Z 6
_cell_length_a 19.36940(10)
_cell_length_b 19.36940(10)
_cell_length_c 51.9258(2)
_cell_measurement_reflns_used 8192
_cell_measurement_temperature 138(2)
_cell_measurement_theta_max 30.00
_cell_measurement_theta_min 1.45
_cell_volume 16871.21(14)
_computing_cell_refinement 'Siemens SAINT'
_computing_data_collection 'Siemens SMART'
_computing_data_reduction 'Siemens SHELXTL'
_computing_molecular_graphics 'Siemens SHELXTL'
_computing_publication_material 'Siemens SHELXTL'
_computing_structure_refinement 'SHELXL-97 (Sheldrick, 1997)'
_computing_structure_solution 'SHELXS-97 (Sheldrick, 1990)'
_diffrn_ambient_temperature 293(2)
_diffrn_measured_fraction_theta_full 0.998
_diffrn_measured_fraction_theta_max 0.998
_diffrn_measurement_method '\w scans'
_diffrn_radiation_monochromator graphite
_diffrn_radiation_source 'sealed tube'
_diffrn_radiation_type MoK\a
_diffrn_radiation_wavelength 0.71073
_diffrn_reflns_av_R_equivalents 0.057
_diffrn_reflns_av_sigmaI/netI 0.046
_diffrn_reflns_limit_h_max 0
_diffrn_reflns_limit_h_min -23
_diffrn_reflns_limit_k_max 27
_diffrn_reflns_limit_k_min 0
_diffrn_reflns_limit_l_max 72
_diffrn_reflns_limit_l_min 0
_diffrn_reflns_number 12495
_diffrn_reflns_theta_full 30.00
_diffrn_reflns_theta_max 30.00
_diffrn_reflns_theta_min 1.45
_exptl_absorpt_coefficient_mu 4.055
_exptl_absorpt_correction_T_max 0.51
_exptl_absorpt_correction_T_min 0.36
_exptl_absorpt_correction_type multi-scan
_exptl_absorpt_process_details 'Blessing, Acta Cryst. (1995) A51 33-38.'
_exptl_crystal_colour red
_exptl_crystal_density_diffrn 1.525
_exptl_crystal_description plate
_exptl_crystal_F_000 7596
_exptl_crystal_size_max 0.24
_exptl_crystal_size_mid 0.23
_exptl_crystal_size_min 0.20
_refine_diff_density_max 1.915
_refine_diff_density_min -2.225
_refine_diff_density_rms 0.241
_refine_ls_extinction_coef 0.000068(13)
_refine_ls_extinction_expression Fc^*^=kFc[1+0.001xFc^2^\l^3^/sin(2\q)]^-1/4^
_refine_ls_extinction_method SHELXL
_refine_ls_goodness_of_fit_ref 1.102
_refine_ls_hydrogen_treatment mixed
_refine_ls_matrix_type full
_refine_ls_number_parameters 220
_refine_ls_number_reflns 5460
_refine_ls_number_restraints 13
_refine_ls_restrained_S_all 1.106
_refine_ls_R_factor_all 0.0752
_refine_ls_R_factor_gt 0.0436
_refine_ls_shift/su_max 0.005
_refine_ls_shift/su_mean 0.000
_refine_ls_structure_factor_coef Fsqd
_refine_ls_weighting_details 'calc w=1/[\s^2^(Fo^2^)+(0.0780P)^2^+0.0000P] where P=(Fo^2^+2Fc^2^)/3'
_refine_ls_weighting_scheme calc
_refine_ls_wR_factor_gt 0.1312
_refine_ls_wR_factor_ref 0.1445
_reflns_number_gt 3423
_reflns_number_total 5460
_reflns_threshold_expression >2sigma(I)
_cod_data_source_file ja001672s_3.cif
_cod_data_source_block bc326
_cod_original_cell_volume 16871.20(14)
_cod_original_sg_symbol_H-M 'R -3 c'
_cod_database_code 4116190

loop_
_symmetry_equiv_pos_as_xyz
'x, y, z'
'-y, x-y, z'
'-x+y, -x, z'
'y, x, -z+1/2'
'x-y, -y, -z+1/2'
'-x, -x+y, -z+1/2'
'x+2/3, y+1/3, z+1/3'
'-y+2/3, x-y+1/3, z+1/3'
'-x+y+2/3, -x+1/3, z+1/3'
'y+2/3, x+1/3, -z+5/6'
'x-y+2/3, -y+1/3, -z+5/6'
'-x+2/3, -x+y+1/3, -z+5/6'
'x+1/3, y+2/3, z+2/3'
'-y+1/3, x-y+2/3, z+2/3'
'-x+y+1/3, -x+2/3, z+2/3'
'y+1/3, x+2/3, -z+7/6'
'x-y+1/3, -y+2/3, -z+7/6'
'-x+1/3, -x+y+2/3, -z+7/6'
'-x, -y, -z'
'y, -x+y, -z'
'x-y, x, -z'
'-y, -x, z-1/2'
'-x+y, y, z-1/2'
'x, x-y, z-1/2'
'-x+2/3, -y+1/3, -z+1/3'
'y+2/3, -x+y+1/3, -z+1/3'
'x-y+2/3, x+1/3, -z+1/3'
'-y+2/3, -x+1/3, z-1/6'
'-x+y+2/3, y+1/3, z-1/6'
'x+2/3, x-y+1/3, z-1/6'
'-x+1/3, -y+2/3, -z+2/3'
'y+1/3, -x+y+2/3, -z+2/3'
'x-y+1/3, x+2/3, -z+2/3'
'-y+1/3, -x+2/3, z+1/6'
'-x+y+1/3, y+2/3, z+1/6'
'x+1/3, x-y+2/3, z+1/6'

loop_
_atom_site_label
_atom_site_type_symbol
_atom_site_fract_x
_atom_site_fract_y
_atom_site_fract_z
_atom_site_U_iso_or_equiv
_atom_site_adp_type
_atom_site_occupancy
_atom_site_symmetry_multiplicity
_atom_site_calc_flag
_atom_site_refinement_flags
_atom_site_disorder_assembly
_atom_site_disorder_group
Pt1 Pt 1.0000 0.0000 0.696168(4) 0.01718(11) Uani 1 3 d S . .
Tl1 Tl 1.0000 0.0000 0.7500 0.02923(13) Uani 1 6 d S . .
P1 P 1.13594(7) 0.07590(6) 0.68933(2) 0.0221(2) Uani 1 1 d . . .
N1 N 1.2035(2) 0.0318(2) 0.72549(7) 0.0248(8) Uani 1 1 d . . .
C1 C 1.2010(2) 0.0355(3) 0.69976(8) 0.0257(9) Uani 1 1 d . . .
C2 C 1.2400(3) 0.0093(3) 0.68333(9) 0.0316(10) Uani 1 1 d . . .
H2A H 1.2359 0.0119 0.6656 0.038 Uiso 1 1 calc R . .
C3 C 1.2854(3) -0.0211(3) 0.69418(9) 0.0318(10) Uani 1 1 d . . .
H3A H 1.3124 -0.0389 0.6837 0.038 Uiso 1 1 calc R . .
C4 C 1.2897(3) -0.0244(3) 0.72061(9) 0.0314(10) Uani 1 1 d . . .
H4A H 1.3198 -0.0439 0.7283 0.038 Uiso 1 1 calc R . .
C5 C 1.2474(2) 0.0023(3) 0.73558(8) 0.0267(9) Uani 1 1 d . . .
C6 C 1.1544(3) 0.0874(3) 0.65443(9) 0.0270(10) Uani 1 1 d . . .
C7 C 1.1973(3) 0.1599(3) 0.64177(9) 0.0406(12) Uani 1 1 d . . .
H7A H 1.2208 0.2070 0.6512 0.049 Uiso 1 1 calc R . .
C8 C 1.2053(3) 0.1627(3) 0.61510(9) 0.0521(16) Uani 1 1 d . . .
H8A H 1.2331 0.2118 0.6069 0.063 Uiso 1 1 calc R . .
C9 C 1.1728(3) 0.0937(3) 0.60073(10) 0.0463(15) Uani 1 1 d . . .
H9A H 1.1809 0.0960 0.5830 0.056 Uiso 1 1 calc R . .
C10 C 1.1275(3) 0.0204(4) 0.61301(9) 0.0485(14) Uani 1 1 d . . .
H10A H 1.1030 -0.0265 0.6034 0.058 Uiso 1 1 calc R . .
C11 C 1.1191(3) 0.0177(3) 0.63940(8) 0.0332(11) Uani 1 1 d . . .
H11A H 1.0893 -0.0314 0.6475 0.040 Uiso 1 1 calc R . .
C12 C 1.1947(2) 0.1775(2) 0.70266(8) 0.0229(9) Uani 1 1 d . . .
C13 C 1.1566(3) 0.2094(3) 0.71713(8) 0.0300(10) Uani 1 1 d . . .
H13A H 1.1019 0.1792 0.7199 0.036 Uiso 1 1 calc R . .
C14 C 1.1998(3) 0.2869(3) 0.72767(9) 0.0368(11) Uani 1 1 d . . .
H14A H 1.1741 0.3074 0.7376 0.044 Uiso 1 1 calc R . .
C15 C 1.2811(3) 0.3319(3) 0.72301(8) 0.0348(11) Uani 1 1 d . . .
H15A H 1.3097 0.3836 0.7294 0.042 Uiso 1 1 calc R . .
C16 C 1.3205(3) 0.3013(3) 0.70900(8) 0.0376(12) Uani 1 1 d . . .
H16A H 1.3751 0.3322 0.7061 0.045 Uiso 1 1 calc R . .
C17 C 1.2779(3) 0.2238(3) 0.69921(8) 0.0312(10) Uani 1 1 d . . .
H17A H 1.3047 0.2026 0.6903 0.037 Uiso 1 1 calc R . .
C1S C 1.0981(9) 0.1539(6) 0.5156(2) 0.063(4) Uiso 0.33 1 d PGU A 2
C2S C 1.1333(9) 0.2207(8) 0.49978(16) 0.050(3) Uiso 0.33 1 d PGU A 2
C3S C 1.1644(8) 0.2964(7) 0.51037(19) 0.032(3) Uiso 0.33 1 d PGU A 2
C4S C 1.1604(7) 0.3054(6) 0.5368(2) 0.041(3) Uiso 0.33 1 d PGU A 2
C5S C 1.1253(8) 0.2386(8) 0.55263(16) 0.040(3) Uiso 0.33 1 d PGU A 2
C6S C 1.0941(8) 0.1629(7) 0.5420(2) 0.051(3) Uiso 0.33 1 d PGU A 2
C7S C 1.1101(9) 0.1847(7) 0.5211(3) 0.066(4) Uiso 0.33 1 d PGU B 3
C8S C 1.1087(10) 0.2000(9) 0.5472(3) 0.056(4) Uiso 0.33 1 d PGU B 3
C9S C 1.1436(11) 0.2782(10) 0.5559(2) 0.058(5) Uiso 0.33 1 d PGU B 3
C10S C 1.1799(9) 0.3411(8) 0.5385(3) 0.057(4) Uiso 0.33 1 d PGU B 3
C11S C 1.1814(9) 0.3258(8) 0.5125(2) 0.048(3) Uiso 0.33 1 d PGU B 3
C12S C 1.1465(10) 0.2476(9) 0.5037(2) 0.057(4) Uiso 0.33 1 d PGU B 3
N2 N 1.0000 0.0000 0.5536(8) 0.157(17) Uiso 0.50 3 d SP . 4
O1 O 0.989(2) 0.072(2) 0.5446(6) 0.148(10) Uiso 0.25 1 d PU . 4
O1A O 0.929(2) 0.006(2) 0.5401(7) 0.155(11) Uiso 0.25 1 d PU C 4
O2 O 1.1437(10) 0.2812(11) 0.5574(3) 0.059(5) Uiso 0.33 1 d P D 5
O2S O 1.1692(7) 0.2907(7) 0.5013(2) 0.032(2) Uiso 0.33 1 d P E 5

loop_
_atom_site_aniso_label
_atom_site_aniso_U_11
_atom_site_aniso_U_22
_atom_site_aniso_U_33
_atom_site_aniso_U_23
_atom_site_aniso_U_13
_atom_site_aniso_U_12
Pt1 0.01580(12) 0.01580(12) 0.01995(15) 0.000 0.000 0.00790(6)
Tl1 0.03414(18) 0.03414(18) 0.0194(2) 0.000 0.000 0.01707(9)
P1 0.0162(5) 0.0235(6) 0.0239(5) 0.0012(4) 0.0024(4) 0.0079(5)
N1 0.0216(19) 0.0168(18) 0.0358(19) 0.0014(14) 0.0008(15) 0.0094(15)
C1 0.016(2) 0.024(2) 0.034(2) 0.0031(18) 0.0039(16) 0.0072(18)
C2 0.022(2) 0.026(2) 0.044(3) -0.003(2) 0.0060(19) 0.009(2)
C3 0.025(2) 0.026(2) 0.044(3) 0.0003(19) 0.0110(19) 0.012(2)
C4 0.021(2) 0.024(2) 0.054(3) -0.004(2) 0.000(2) 0.014(2)
C5 0.014(2) 0.019(2) 0.044(2) 0.0013(18) 0.0003(17) 0.0061(18)
C6 0.022(2) 0.027(2) 0.030(2) 0.0018(17) 0.0024(17) 0.0107(19)
C7 0.029(3) 0.041(3) 0.034(2) 0.000(2) 0.000(2) 0.004(2)
C8 0.040(3) 0.050(4) 0.035(3) 0.011(2) 0.000(2) -0.001(3)
C9 0.033(3) 0.056(4) 0.028(2) 0.004(2) 0.003(2) 0.006(3)
C10 0.048(4) 0.056(4) 0.034(3) -0.014(2) 0.002(2) 0.020(3)
C11 0.032(3) 0.027(2) 0.033(2) -0.0006(18) 0.0088(19) 0.008(2)
C12 0.019(2) 0.021(2) 0.0236(18) 0.0033(16) 0.0033(15) 0.0062(18)
C13 0.022(2) 0.026(2) 0.041(2) 0.0008(19) -0.0020(19) 0.011(2)
C14 0.037(3) 0.028(3) 0.045(3) -0.008(2) -0.001(2) 0.017(2)
C15 0.035(3) 0.022(2) 0.031(2) -0.0025(18) -0.0002(19) 0.002(2)
C16 0.024(2) 0.037(3) 0.035(2) -0.004(2) 0.0056(19) 0.002(2)
C17 0.021(2) 0.028(2) 0.037(2) -0.0026(19) 0.0039(18) 0.006(2)

loop_
_atom_type_symbol
_atom_type_description
_atom_type_scat_dispersion_real
_atom_type_scat_dispersion_imag
_atom_type_scat_source
C C 0.0033 0.0016 'International Tables Vol C Tables 4.2.6.8 and 6.1.1.4'
H H 0.0000 0.0000 'International Tables Vol C Tables 4.2.6.8 and 6.1.1.4'
N N 0.0061 0.0033 'International Tables Vol C Tables 4.2.6.8 and 6.1.1.4'
P P 0.1023 0.0942 'International Tables Vol C Tables 4.2.6.8 and 6.1.1.4'
Pt Pt -1.7033 8.3905 'International Tables Vol C Tables 4.2.6.8 and 6.1.1.4'
Tl Tl -2.8358 9.6688 'International Tables Vol C Tables 4.2.6.8 and 6.1.1.4'
O O 0.0106 0.0060 'International Tables Vol C Tables 4.2.6.8 and 6.1.1.4'
Cl Cl 0.1484 0.1585 'International Tables Vol C Tables 4.2.6.8 and 6.1.1.4'

loop_
_geom_angle_atom_site_label_1
_geom_angle_atom_site_label_2
_geom_angle_atom_site_label_3
_geom_angle
_geom_angle_site_symmetry_1
_geom_angle_site_symmetry_3
P1 Pt1 P1 117.685(14) . 3_765
P1 Pt1 P1 117.685(14) . 2_645
P1 Pt1 P1 117.685(14) 3_765 2_645
P1 Pt1 Tl1 98.83(3) . .
P1 Pt1 Tl1 98.83(3) 3_765 .
P1 Pt1 Tl1 98.83(3) 2_645 .
Pt1 Tl1 Pt1 180.0 4_646 .
C6 P1 C12 105.17(19) . .
C6 P1 C1 101.84(19) . .
C12 P1 C1 98.8(2) . .
C6 P1 Pt1 108.62(16) . .
C12 P1 Pt1 121.30(14) . .
C1 P1 Pt1 118.79(14) . .
C1 N1 C5 117.2(4) . .
N1 C1 C2 123.5(4) . .
N1 C1 P1 111.2(3) . .
C2 C1 P1 125.3(3) . .
C1 C2 C3 118.5(4) . .
C4 C3 C2 119.0(4) . .
C3 C4 C5 118.5(4) . .
N1 C5 C4 123.4(4) . .
N1 C5 C5 114.0(3) . 5_556
C4 C5 C5 122.5(3) . 5_556
C7 C6 C11 117.8(4) . .
C7 C6 P1 124.8(4) . .
C11 C6 P1 117.3(3) . .
C6 C7 C8 120.6(5) . .
C9 C8 C7 120.9(5) . .
C8 C9 C10 119.3(5) . .
C11 C10 C9 119.6(5) . .
C10 C11 C6 121.7(4) . .
C13 C12 C17 118.4(4) . .
C13 C12 P1 119.5(3) . .
C17 C12 P1 122.1(3) . .
C12 C13 C14 121.1(4) . .
C15 C14 C13 118.8(4) . .
C16 C15 C14 121.2(4) . .
C15 C16 C17 119.6(4) . .
C16 C17 C12 120.7(4) . .
C2S C1S C6S 120.0 . .
C1S C2S C3S 120.0 . .
C4S C3S C2S 120.0 . .
C3S C4S C5S 120.0 . .
C6S C5S C4S 120.0 . .
C5S C6S C1S 120.0 . .
C8S C7S C12S 120.0 . .
C7S C8S C9S 120.0 . .
C10S C9S C8S 120.0 . .
C9S C10S C11S 120.0 . .
C12S C11S C10S 120.0 . .
C11S C12S C7S 120.0 . .
O1 N2 O1 111.7(18) 2_645 .
O1 N2 O1 111.7(18) 2_645 3_765
O1 N2 O1 111.7(18) . 3_765
O1 N2 O1A 65.5(19) 2_645 .
O1 N2 O1A 46.5(17) . .
O1 N2 O1A 136(4) 3_765 .
O1 N2 O1A 46.5(17) 2_645 2_645
O1 N2 O1A 136(4) . 2_645
O1 N2 O1A 65.5(19) 3_765 2_645
O1A N2 O1A 102(2) . 2_645
O1 N2 O1A 136(4) 2_645 3_765
O1 N2 O1A 65.5(19) . 3_765
O1 N2 O1A 46.5(17) 3_765 3_765
O1A N2 O1A 102(2) . 3_765
O1A N2 O1A 102(2) 2_645 3_765
O1A O1 N2 67(2) . .
O1A O1 O1A 112(3) . 3_765
N2 O1 O1A 57.6(17) . 3_765
O1 O1A N2 66(2) . .
O1 O1A O1 123(3) . 2_645
N2 O1A O1 56.9(15) . 2_645

loop_
_geom_bond_atom_site_label_1
_geom_bond_atom_site_label_2
_geom_bond_distance
_geom_bond_site_symmetry_2
Pt1 P1 2.3129(11) .
Pt1 P1 2.3129(11) 3_765
Pt1 P1 2.3129(11) 2_645
Pt1 Tl1 2.7953(2) .
Tl1 Pt1 2.7953(2) 4_646
P1 C6 1.839(5) .
P1 C12 1.846(4) .
P1 C1 1.866(4) .
N1 C1 1.340(5) .
N1 C5 1.348(5) .
C1 C2 1.393(6) .
C2 C3 1.399(6) .
C3 C4 1.378(6) .
C4 C5 1.401(6) .
C5 C5 1.499(8) 5_556
C6 C7 1.389(6) .
C6 C11 1.405(6) .
C7 C8 1.392(6) .
C8 C9 1.377(8) .
C9 C10 1.396(8) .
C10 C11 1.378(6) .
C12 C13 1.396(6) .
C12 C17 1.409(6) .
C13 C14 1.413(6) .
C14 C15 1.389(7) .
C15 C16 1.384(7) .
C16 C17 1.398(6) .
C1S C2S 1.3900 .
C1S C6S 1.3900 .
C2S C3S 1.3900 .
C3S C4S 1.3900 .
C4S C5S 1.3900 .
C5S C6S 1.3900 .
C7S C8S 1.3900 .
C7S C12S 1.3900 .
C8S C9S 1.3900 .
C9S C10S 1.3900 .
C10S C11S 1.3900 .
C11S C12S 1.3900 .
N2 O1 1.58(3) 2_645
N2 O1 1.58(3) .
N2 O1 1.58(3) 3_765
N2 O1A 1.59(4) .
N2 O1A 1.59(4) 2_645
N2 O1A 1.59(4) 3_765
O1 O1A 1.25(4) .
O1 O1A 1.72(5) 3_765
O1A O1 1.72(5) 2_645

loop_
_geom_torsion_atom_site_label_1
_geom_torsion_atom_site_label_2
_geom_torsion_atom_site_label_3
_geom_torsion_atom_site_label_4
_geom_torsion
_geom_torsion_site_symmetry_1
_geom_torsion_site_symmetry_4
P1 Pt1 Tl1 Pt1 0.0(5) . 4_646
P1 Pt1 Tl1 Pt1 0(3) 3_765 4_646
P1 Pt1 Tl1 Pt1 0.0(17) 2_645 4_646
P1 Pt1 P1 C6 75.83(15) 3_765 .
P1 Pt1 P1 C6 -74.38(15) 2_645 .
Tl1 Pt1 P1 C6 -179.28(14) . .
P1 Pt1 P1 C12 -162.30(15) 3_765 .
P1 Pt1 P1 C12 47.50(17) 2_645 .
Tl1 Pt1 P1 C12 -57.40(16) . .
P1 Pt1 P1 C1 -39.79(17) 3_765 .
P1 Pt1 P1 C1 170.01(15) 2_645 .
Tl1 Pt1 P1 C1 65.11(16) . .
C5 N1 C1 C2 1.1(6) . .
C5 N1 C1 P1 178.9(3) . .
C6 P1 C1 N1 172.4(3) . .
C12 P1 C1 N1 64.8(3) . .
Pt1 P1 C1 N1 -68.4(3) . .
C6 P1 C1 C2 -9.9(4) . .
C12 P1 C1 C2 -117.5(4) . .
Pt1 P1 C1 C2 109.3(4) . .
N1 C1 C2 C3 -1.2(7) . .
P1 C1 C2 C3 -178.7(3) . .
C1 C2 C3 C4 0.3(7) . .
C2 C3 C4 C5 0.6(7) . .
C1 N1 C5 C4 -0.1(6) . .
C1 N1 C5 C5 -178.2(4) . 5_556
C3 C4 C5 N1 -0.7(7) . .
C3 C4 C5 C5 177.2(5) . 5_556
C12 P1 C6 C7 -6.1(5) . .
C1 P1 C6 C7 -108.7(4) . .
Pt1 P1 C6 C7 125.2(4) . .
C12 P1 C6 C11 177.3(4) . .
C1 P1 C6 C11 74.7(4) . .
Pt1 P1 C6 C11 -51.4(4) . .
C11 C6 C7 C8 -0.7(7) . .
P1 C6 C7 C8 -177.3(4) . .
C6 C7 C8 C9 -1.6(9) . .
C7 C8 C9 C10 3.5(9) . .
C8 C9 C10 C11 -3.1(9) . .
C9 C10 C11 C6 0.7(8) . .
C7 C6 C11 C10 1.2(7) . .
P1 C6 C11 C10 178.0(4) . .
C6 P1 C12 C13 123.4(4) . .
C1 P1 C12 C13 -131.7(3) . .
Pt1 P1 C12 C13 -0.1(4) . .
C6 P1 C12 C17 -58.1(4) . .
C1 P1 C12 C17 46.8(4) . .
Pt1 P1 C12 C17 178.4(3) . .
C17 C12 C13 C14 1.3(6) . .
P1 C12 C13 C14 179.9(3) . .
C12 C13 C14 C15 1.2(7) . .
C13 C14 C15 C16 -2.0(7) . .
C14 C15 C16 C17 0.3(7) . .
C15 C16 C17 C12 2.2(7) . .
C13 C12 C17 C16 -3.0(6) . .
P1 C12 C17 C16 178.4(4) . .
C6S C1S C2S C3S 0.0 . .
C1S C2S C3S C4S 0.0 . .
C2S C3S C4S C5S 0.0 . .
C3S C4S C5S C6S 0.0 . .
C4S C5S C6S C1S 0.0 . .
C2S C1S C6S C5S 0.0 . .
C12S C7S C8S C9S 0.0 . .
C7S C8S C9S C10S 0.0 . .
C8S C9S C10S C11S 0.0 . .
C9S C10S C11S C12S 0.0 . .
C10S C11S C12S C7S 0.0 . .
C8S C7S C12S C11S 0.0 . .
O1 N2 O1 O1A 7(3) 2_645 .
O1 N2 O1 O1A 133(3) 3_765 .
O1A N2 O1 O1A 56(3) 2_645 .
O1A N2 O1 O1A 138(4) 3_765 .
O1 N2 O1 O1A -132(4) 2_645 3_765
O1 N2 O1 O1A -6(3) 3_765 3_765
O1A N2 O1 O1A -138(4) . 3_765
O1A N2 O1 O1A -82(3) 2_645 3_765
O1A O1 O1A N2 37(3) 3_765 .
N2 O1 O1A O1 -7(3) . 2_645
O1A O1 O1A O1 30(5) 3_765 2_645
O1 N2 O1A O1 -173(3) 2_645 .
O1 N2 O1A O1 -76(2) 3_765 .
O1A N2 O1A O1 -143(3) 2_645 .
O1A N2 O1A O1 -38(3) 3_765 .
O1 N2 O1A O1 173(3) . 2_645
O1 N2 O1A O1 97(3) 3_765 2_645
O1A N2 O1A O1 30(2) 2_645 2_645
O1A N2 O1A O1 135(3) 3_765 2_645
